data_7243495
loop_
_publ_author_name
'B\;achor, Urszula'
'Drozd-Szczygie\/l, Ewa'
'B\;achor, Remigiusz'
'Jerzykiewicz, Lucjan'
'Wieczorek, Robert'
'M\;aczy\'nski, Marcin'

_publ_section_title
;
 New water-soluble isoxazole-linked 1,3,4-oxadiazole derivative with
 delocalized positive charge
;
_journal_issue 47
_journal_name_full 'RSC Advances'
_journal_page_first 29668
_journal_page_last 29674
_journal_paper_doi 10.1039/D1RA05116D
_journal_volume 11
_journal_year 2021
_chemical_formula_moiety 'C7 H10 N5 O2, Br'
_chemical_formula_sum 'C7 H10 Br N5 O2'
_chemical_formula_weight 276.10
_space_group_crystal_system monoclinic
_space_group_IT_number 14
_space_group_name_Hall '-P 2ybc'
_space_group_name_H-M_alt 'P 1 21/c 1'
_atom_sites_solution_hydrogens mixed
_atom_sites_solution_primary direct
_atom_sites_solution_secondary difmap
_audit_creation_method SHELXL-2018/3
_audit_update_record
;
2021-05-19 deposited with the CCDC.	2021-08-18 downloaded from the CCDC.
;
_cell_angle_alpha 90
_cell_angle_beta 109.445(2)
_cell_angle_gamma 90
_cell_formula_units_Z 4
_cell_length_a 15.2177(2)
_cell_length_b 6.76340(10)
_cell_length_c 11.0057(2)
_cell_measurement_reflns_used 17951
_cell_measurement_temperature 100(2)
_cell_measurement_theta_max 75.1110
_cell_measurement_theta_min 3.0630
_cell_volume 1068.13(3)
_computing_cell_refinement 'CrysAlisPro 1.171.41.75a (Rigaku OD, 2020)'
_computing_data_collection 'CrysAlisPro 1.171.41.75a (Rigaku OD, 2020)'
_computing_data_reduction 'CrysAlisPro 1.171.41.75a (Rigaku OD, 2020)'
_computing_molecular_graphics 'DIAMOND (Brandenburg, 2014)'
_computing_publication_material 'PLATON (Spek, 2009)'
_computing_structure_refinement 'SHELXL-2018/3 (Sheldrick, 2018)'
_computing_structure_solution 'SHELXT 2018/2 (Sheldrick, 2018)'
_diffrn_ambient_temperature 100(2)
_diffrn_detector_area_resol_mean 10.0000
_diffrn_measured_fraction_theta_full 1.000
_diffrn_measured_fraction_theta_max 0.990
_diffrn_measurement_device_type 'XtaLAB Synergy R, DW system, HyPix-Arc 150'
_diffrn_measurement_method '\w scans'
_diffrn_radiation_type CuK\a
_diffrn_radiation_wavelength 1.54184
_diffrn_reflns_av_R_equivalents 0.0242
_diffrn_reflns_av_unetI/netI 0.0099
_diffrn_reflns_Laue_measured_fraction_full 1.000
_diffrn_reflns_Laue_measured_fraction_max 0.990
_diffrn_reflns_limit_h_max 19
_diffrn_reflns_limit_h_min -18
_diffrn_reflns_limit_k_max 7
_diffrn_reflns_limit_k_min -8
_diffrn_reflns_limit_l_max 13
_diffrn_reflns_limit_l_min -13
_diffrn_reflns_number 25170
_diffrn_reflns_point_group_measured_fraction_full 1.000
_diffrn_reflns_point_group_measured_fraction_max 0.990
_diffrn_reflns_theta_full 67.684
_diffrn_reflns_theta_max 75.438
_diffrn_reflns_theta_min 3.080
_diffrn_source 'Rotating-anode X-ray tube'
_exptl_absorpt_coefficient_mu 5.209
_exptl_absorpt_correction_T_max 0.917
_exptl_absorpt_correction_T_min 0.816
_exptl_absorpt_correction_type analytical
_exptl_absorpt_process_details
;
CrysAlisPro 1.171.41.75a (Rigaku Oxford Diffraction, 2020)
Analytical numeric absorption correction using a multifaceted crystal
model based on expressions derived by R.C. Clark & J.S. Reid.
(Clark, R. C. & Reid, J. S. (1995). Acta Cryst. A51, 887-897)
Empirical absorption correction using spherical harmonics,
implemented in SCALE3 ABSPACK scaling algorithm.
;
_exptl_crystal_colour yellow
_exptl_crystal_density_diffrn 1.717
_exptl_crystal_description block
_exptl_crystal_F_000 552
_exptl_crystal_size_max 0.192
_exptl_crystal_size_mid 0.104
_exptl_crystal_size_min 0.088
_refine_diff_density_max 0.314
_refine_diff_density_min -0.458
_refine_diff_density_rms 0.069
_refine_ls_extinction_method none
_refine_ls_goodness_of_fit_ref 1.119
_refine_ls_hydrogen_treatment mixed
_refine_ls_matrix_type full
_refine_ls_number_parameters 157
_refine_ls_number_reflns 2189
_refine_ls_number_restraints 0
_refine_ls_restrained_S_all 1.119
_refine_ls_R_factor_all 0.0203
_refine_ls_R_factor_gt 0.0197
_refine_ls_shift/su_max 0.001
_refine_ls_shift/su_mean 0.000
_refine_ls_structure_factor_coef Fsqd
_refine_ls_weighting_details 'w=1/[\s^2^(Fo^2^)+(0.0305P)^2^+0.4669P] where P=(Fo^2^+2Fc^2^)/3'
_refine_ls_weighting_scheme calc
_refine_ls_wR_factor_gt 0.0541
_refine_ls_wR_factor_ref 0.0545
_reflns_Friedel_coverage 0.000
_reflns_number_gt 2115
_reflns_number_total 2189
_reflns_threshold_expression 'I > 2\s(I)'
_cod_data_source_file d1ra05116d2.cif
_cod_data_source_block 3e
_cod_original_sg_symbol_H-M 'P 21/c'
_cod_database_code 7243495
_shelx_space_group_comment
;
The symmetry employed for this shelxl refinement is uniquely defined
by the following loop, which should always be used as a source of
symmetry information in preference to the above space-group names.
They are only intended as comments.
;

loop_
_space_group_symop_operation_xyz
'x, y, z'
'-x, y+1/2, -z+1/2'
'-x, -y, -z'
'x, -y-1/2, z-1/2'

loop_
_atom_site_label
_atom_site_type_symbol
_atom_site_fract_x
_atom_site_fract_y
_atom_site_fract_z
_atom_site_U_iso_or_equiv
_atom_site_adp_type
_atom_site_occupancy
_atom_site_site_symmetry_order
_atom_site_calc_flag
_atom_site_refinement_flags_posn
_atom_site_refinement_flags_adp
_atom_site_refinement_flags_occupancy
_atom_site_disorder_assembly
_atom_site_disorder_group
Br1 Br 0.18012(2) 0.49065(2) -0.03214(2) 0.01565(7) Uani 1 1 d . . . . .
N11 N 0.07453(9) 0.50175(15) 0.39033(13) 0.0151(3) Uani 1 1 d . . . . .
N12 N 0.15711(9) 0.50597(14) 0.49468(13) 0.0129(3) Uani 1 1 d . . . . .
N13 N 0.05594(11) 0.5240(2) 0.16822(14) 0.0238(3) Uani 1 1 d . . . . .
N21 N 0.47620(8) 0.62588(18) 0.60567(11) 0.0185(2) Uani 1 1 d . . . . .
N22 N 0.34677(9) 0.26646(19) 0.70302(13) 0.0205(3) Uani 1 1 d . . . . .
O11 O 0.19979(8) 0.52315(14) 0.32760(11) 0.0151(2) Uani 1 1 d . . . . .
O21 O 0.46171(7) 0.47302(15) 0.68819(11) 0.0182(2) Uani 1 1 d . . . . .
C11 C 0.22977(11) 0.51528(18) 0.45739(15) 0.0141(3) Uani 1 1 d . . . . .
C12 C 0.10382(10) 0.51541(19) 0.29246(15) 0.0157(3) Uani 1 1 d . . . . .
C13 C 0.15297(12) 0.50637(19) 0.62511(16) 0.0182(3) Uani 1 1 d . . . . .
H13A H 0.095866 0.573043 0.625423 0.039(5) Uiso 1 1 calc R . . . .
H13B H 0.207285 0.576464 0.682632 0.043(6) Uiso 1 1 calc R . . . .
H13C H 0.152964 0.369859 0.654971 0.040(5) Uiso 1 1 calc R . . . .
C21 C 0.32689(10) 0.5208(2) 0.53125(14) 0.0152(3) Uani 1 1 d . . . . .
C22 C 0.39669(9) 0.6486(2) 0.51390(13) 0.0159(3) Uani 1 1 d . . . . .
C23 C 0.37282(9) 0.4116(2) 0.64040(13) 0.0159(3) Uani 1 1 d . . . . .
C24 C 0.38816(10) 0.7933(2) 0.40906(14) 0.0211(3) Uani 1 1 d . . . . .
H24A H 0.448270 0.858818 0.423890 0.032 Uiso 1 1 calc R U . . .
H24B H 0.340911 0.892318 0.408028 0.032 Uiso 1 1 calc R U . . .
H24C H 0.369681 0.724173 0.326089 0.032 Uiso 1 1 calc R U . . .
H1 H 0.0842(17) 0.516(3) 0.115(2) 0.029(6) Uiso 1 1 d . . . . .
H2 H -0.0023(17) 0.520(2) 0.146(2) 0.025(5) Uiso 1 1 d . . . . .
H3 H 0.3898(14) 0.213(3) 0.763(2) 0.032(5) Uiso 1 1 d . . . . .
H4 H 0.3022(14) 0.196(3) 0.6598(19) 0.031(5) Uiso 1 1 d . . . . .

loop_
_atom_site_aniso_label
_atom_site_aniso_U_11
_atom_site_aniso_U_22
_atom_site_aniso_U_33
_atom_site_aniso_U_23
_atom_site_aniso_U_13
_atom_site_aniso_U_12
Br1 0.01364(11) 0.01563(11) 0.01768(11) 0.00166(4) 0.00521(7) -0.00042(4)
N11 0.0099(6) 0.0186(7) 0.0142(6) -0.0001(4) 0.0008(5) 0.0001(4)
N12 0.0106(6) 0.0142(6) 0.0133(6) 0.0000(4) 0.0032(5) 0.0003(4)
N13 0.0122(7) 0.0418(8) 0.0161(7) -0.0001(5) 0.0029(5) -0.0010(5)
N21 0.0153(5) 0.0216(6) 0.0186(6) -0.0024(5) 0.0058(5) -0.0017(5)
N22 0.0145(6) 0.0210(6) 0.0209(6) 0.0043(5) -0.0008(5) -0.0003(5)
O11 0.0107(5) 0.0209(5) 0.0129(5) -0.0007(4) 0.0030(4) -0.0001(3)
O21 0.0119(5) 0.0224(5) 0.0179(5) -0.0010(4) 0.0017(4) 0.0000(4)
C11 0.0148(7) 0.0129(7) 0.0136(7) -0.0001(4) 0.0033(6) 0.0007(4)
C12 0.0105(7) 0.0177(7) 0.0175(8) -0.0009(5) 0.0027(6) -0.0002(5)
C13 0.0180(8) 0.0234(9) 0.0143(8) 0.0000(5) 0.0069(6) 0.0013(5)
C21 0.0117(7) 0.0166(7) 0.0162(8) -0.0021(5) 0.0031(6) -0.0002(5)
C22 0.0125(6) 0.0183(7) 0.0173(6) -0.0041(5) 0.0058(5) 0.0001(5)
C23 0.0117(6) 0.0182(7) 0.0161(6) -0.0038(5) 0.0022(5) 0.0012(5)
C24 0.0170(6) 0.0245(7) 0.0231(7) 0.0024(6) 0.0083(5) -0.0004(6)

loop_
_atom_type_symbol
_atom_type_description
_atom_type_scat_dispersion_real
_atom_type_scat_dispersion_imag
_atom_type_scat_source
C C 0.0181 0.0091 'International Tables Vol C Tables 4.2.6.8 and 6.1.1.4'
H H 0.0000 0.0000 'International Tables Vol C Tables 4.2.6.8 and 6.1.1.4'
N N 0.0311 0.0180 'International Tables Vol C Tables 4.2.6.8 and 6.1.1.4'
O O 0.0492 0.0322 'International Tables Vol C Tables 4.2.6.8 and 6.1.1.4'
Br Br -0.6763 1.2805 'International Tables Vol C Tables 4.2.6.8 and 6.1.1.4'

loop_
_geom_angle_atom_site_label_1
_geom_angle_atom_site_label_2
_geom_angle_atom_site_label_3
_geom_angle
_geom_angle_site_symmetry_1
_geom_angle_site_symmetry_3
_geom_angle_publ_flag
C12 N11 N12 102.59(13) . . ?
C11 N12 N11 111.64(14) . . ?
C11 N12 C13 129.02(14) . . ?
N11 N12 C13 119.30(13) . . ?
C12 N13 H1 119.1(17) . . ?
C12 N13 H2 117.7(15) . . ?
H1 N13 H2 122(2) . . ?
C22 N21 O21 106.02(11) . . ?
C23 N22 H3 115.9(13) . . ?
C23 N22 H4 116.6(13) . . ?
H3 N22 H4 118.2(19) . . ?
C11 O11 C12 104.39(12) . . ?
C23 O21 N21 108.69(10) . . ?
N12 C11 O11 108.20(13) . . ?
N12 C11 C21 130.31(15) . . ?
O11 C11 C21 121.48(13) . . ?
N11 C12 N13 129.72(15) . . ?
N11 C12 O11 113.14(13) . . ?
N13 C12 O11 117.13(14) . . ?
N12 C13 H13A 109.5 . . ?
N12 C13 H13B 109.5 . . ?
H13A C13 H13B 109.5 . . ?
N12 C13 H13C 109.5 . . ?
H13A C13 H13C 109.5 . . ?
H13B C13 H13C 109.5 . . ?
C23 C21 C11 127.35(14) . . ?
C23 C21 C22 104.78(12) . . ?
C11 C21 C22 127.76(13) . . ?
N21 C22 C21 111.40(12) . . ?
N21 C22 C24 119.91(12) . . ?
C21 C22 C24 128.68(12) . . ?
N22 C23 O21 117.33(12) . . ?
N22 C23 C21 133.62(13) . . ?
O21 C23 C21 109.05(12) . . ?
C22 C24 H24A 109.5 . . ?
C22 C24 H24B 109.5 . . ?
H24A C24 H24B 109.5 . . ?
C22 C24 H24C 109.5 . . ?
H24A C24 H24C 109.5 . . ?
H24B C24 H24C 109.5 . . ?

loop_
_geom_bond_atom_site_label_1
_geom_bond_atom_site_label_2
_geom_bond_distance
_geom_bond_site_symmetry_2
_geom_bond_publ_flag
N11 C12 1.299(2) . ?
N11 N12 1.3921(18) . ?
N12 C11 1.303(2) . ?
N12 C13 1.458(2) . ?
N13 C12 1.319(2) . ?
N13 H1 0.83(3) . ?
N13 H2 0.84(2) . ?
N21 C22 1.3015(18) . ?
N21 O21 1.4407(16) . ?
N22 C23 1.3333(19) . ?
N22 H3 0.84(2) . ?
N22 H4 0.83(2) . ?
O11 C11 1.3481(19) . ?
O11 C12 1.3818(18) . ?
O21 C23 1.3436(17) . ?
C11 C21 1.431(2) . ?
C13 H13A 0.9800 . ?
C13 H13B 0.9800 . ?
C13 H13C 0.9800 . ?
C21 C23 1.3848(19) . ?
C21 C22 1.431(2) . ?
C22 C24 1.4854(19) . ?
C24 H24A 0.9800 . ?
C24 H24B 0.9800 . ?
C24 H24C 0.9800 . ?

loop_
_geom_hbond_atom_site_label_D
_geom_hbond_atom_site_label_H
_geom_hbond_atom_site_label_A
_geom_hbond_distance_DH
_geom_hbond_distance_HA
_geom_hbond_distance_DA
_geom_hbond_angle_DHA
_geom_hbond_site_symmetry_A
_geom_hbond_publ_flag
N13 H1 Br1 0.83(3) 2.52(3) 3.3555(16) 176(2) . yes
N13 H2 Br1 0.84(2) 2.58(2) 3.4024(15) 168.5(19) 3_565 yes
N22 H3 N21 0.84(2) 2.15(2) 2.9696(17) 163.7(18) 2_646 yes
N22 H4 Br1 0.83(2) 2.63(2) 3.4327(13) 162.8(17) 4_566 yes

loop_
_geom_torsion_atom_site_label_1
_geom_torsion_atom_site_label_2
_geom_torsion_atom_site_label_3
_geom_torsion_atom_site_label_4
_geom_torsion
_geom_torsion_site_symmetry_1
_geom_torsion_site_symmetry_2
_geom_torsion_site_symmetry_3
_geom_torsion_site_symmetry_4
_geom_torsion_publ_flag
C12 N11 N12 C11 -1.93(13) . . . . ?
C12 N11 N12 C13 176.10(11) . . . . ?
C22 N21 O21 C23 0.02(14) . . . . ?
N11 N12 C11 O11 1.64(13) . . . . ?
C13 N12 C11 O11 -176.15(11) . . . . ?
N11 N12 C11 C21 -179.43(13) . . . . ?
C13 N12 C11 C21 2.8(2) . . . . ?
C12 O11 C11 N12 -0.65(13) . . . . ?
C12 O11 C11 C21 -179.69(12) . . . . ?
N12 N11 C12 N13 -177.98(14) . . . . ?
N12 N11 C12 O11 1.50(13) . . . . ?
C11 O11 C12 N11 -0.61(14) . . . . ?
C11 O11 C12 N13 178.94(12) . . . . ?
N12 C11 C21 C23 41.3(2) . . . . ?
O11 C11 C21 C23 -139.88(14) . . . . ?
N12 C11 C21 C22 -134.27(15) . . . . ?
O11 C11 C21 C22 44.5(2) . . . . ?
O21 N21 C22 C21 1.44(15) . . . . ?
O21 N21 C22 C24 -178.33(12) . . . . ?
C23 C21 C22 N21 -2.33(16) . . . . ?
C11 C21 C22 N21 174.04(14) . . . . ?
C23 C21 C22 C24 177.41(13) . . . . ?
C11 C21 C22 C24 -6.2(2) . . . . ?
N21 O21 C23 N22 178.65(11) . . . . ?
N21 O21 C23 C21 -1.50(15) . . . . ?
C11 C21 C23 N22 5.7(3) . . . . ?
C22 C21 C23 N22 -177.92(15) . . . . ?
C11 C21 C23 O21 -174.13(13) . . . . ?
C22 C21 C23 O21 2.26(15) . . . . ?
